data_4516119
loop_
_publ_author_name
'Chen, Jianfeng'
'Tian, Jiaxin'
'Liu, Feng'
'Liu, Yong'
'Zhao, Guoqing'
'Yuan, Weicheng'
'Zhao, Baoguo'

_publ_section_title
;
 Intramolecular Umpolung Synthesis of Exocyclic \b-Amino Alcohols through
 Decarboxylative Amination.
;
_journal_issue 11
_journal_name_full 'ACS omega'
_journal_page_first 14671
_journal_page_last 14679
_journal_paper_doi 10.1021/acsomega.8b02324
_journal_volume 3
_journal_year 2018
_chemical_formula_sum 'C30 H27 N O'
_chemical_formula_weight 417.52
_space_group_crystal_system triclinic
_space_group_IT_number 2
_space_group_name_Hall '-P 1'
_space_group_name_H-M_alt 'P -1'
_atom_sites_solution_hydrogens geom
_audit_creation_method SHELXL-2013
_cell_angle_alpha 99.135(3)
_cell_angle_beta 106.863(4)
_cell_angle_gamma 90.159(3)
_cell_formula_units_Z 2
_cell_length_a 8.9867(15)
_cell_length_b 9.0117(15)
_cell_length_c 14.865(3)
_cell_measurement_reflns_used 1746
_cell_measurement_temperature 293(2)
_cell_measurement_theta_max 48.734
_cell_measurement_theta_min 4.584
_cell_volume 1136.0(4)
_computing_cell_refinement 'Bruker SMART'
_computing_data_collection 'Bruker SMART'
_computing_data_reduction 'Bruker SHELXTL'
_computing_molecular_graphics 'Bruker SHELXTL'
_computing_publication_material 'Bruker SHELXTL'
_computing_structure_refinement 'SHELXL-2013 (Sheldrick, 2013)'
_computing_structure_solution 'Bruker SHELXTL'
_diffrn_ambient_temperature 293(2)
_diffrn_measured_fraction_theta_full 0.997
_diffrn_measured_fraction_theta_max 0.997
_diffrn_measurement_device_type 'CCD area detector'
_diffrn_measurement_method 'phi and omega scans'
_diffrn_radiation_type MoK\a
_diffrn_radiation_wavelength 0.71073
_diffrn_reflns_av_R_equivalents 0.0209
_diffrn_reflns_av_unetI/netI 0.0394
_diffrn_reflns_Laue_measured_fraction_full 0.997
_diffrn_reflns_Laue_measured_fraction_max 0.997
_diffrn_reflns_limit_h_max 10
_diffrn_reflns_limit_h_min -10
_diffrn_reflns_limit_k_max 10
_diffrn_reflns_limit_k_min -10
_diffrn_reflns_limit_l_max 16
_diffrn_reflns_limit_l_min -18
_diffrn_reflns_number 6571
_diffrn_reflns_point_group_measured_fraction_full 0.997
_diffrn_reflns_point_group_measured_fraction_max 0.997
_diffrn_reflns_theta_full 25.242
_diffrn_reflns_theta_max 25.499
_diffrn_reflns_theta_min 1.452
_exptl_absorpt_coefficient_mu 0.073
_exptl_absorpt_correction_T_max 0.7456
_exptl_absorpt_correction_T_min 0.6621
_exptl_absorpt_correction_type multi-scan
_exptl_absorpt_process_details sadabs
_exptl_crystal_colour colorless
_exptl_crystal_density_diffrn 1.221
_exptl_crystal_description prismatic
_exptl_crystal_F_000 444
_exptl_crystal_size_max 0.220
_exptl_crystal_size_mid 0.160
_exptl_crystal_size_min 0.110
_refine_diff_density_max 0.172
_refine_diff_density_min -0.166
_refine_diff_density_rms 0.035
_refine_ls_extinction_method none
_refine_ls_goodness_of_fit_ref 1.040
_refine_ls_hydrogen_treatment constr
_refine_ls_matrix_type full
_refine_ls_number_parameters 292
_refine_ls_number_reflns 4212
_refine_ls_number_restraints 0
_refine_ls_restrained_S_all 1.040
_refine_ls_R_factor_all 0.0670
_refine_ls_R_factor_gt 0.0475
_refine_ls_shift/su_max 0.000
_refine_ls_shift/su_mean 0.000
_refine_ls_structure_factor_coef Fsqd
_refine_ls_weighting_details 'w=1/[\s^2^(Fo^2^)+(0.0699P)^2^+0.0440P] where P=(Fo^2^+2Fc^2^)/3'
_refine_ls_weighting_scheme calc
_refine_ls_wR_factor_gt 0.1221
_refine_ls_wR_factor_ref 0.1346
_reflns_Friedel_coverage 0.000
_reflns_number_gt 3055
_reflns_number_total 4212
_reflns_threshold_expression 'I > 2\s(I)'
_cod_data_source_file ao8b02324_si_003.cif
_cod_data_source_block cd16234
_cod_original_cell_volume 1135.9(3)
_cod_database_code 4516119
_shelx_space_group_comment
; 
The symmetry employed for this shelxl refinement is uniquely defined 
by the following loop, which should always be used as a source of 
symmetry information in preference to the above space-group names. 
They are only intended as comments. 
;
_shelx_estimated_absorpt_t_min 0.984
_shelx_estimated_absorpt_t_max 0.992
_shelxl_version_number 2013-4

loop_
_space_group_symop_operation_xyz
'x, y, z'
'-x, -y, -z'

loop_
_atom_site_label
_atom_site_type_symbol
_atom_site_fract_x
_atom_site_fract_y
_atom_site_fract_z
_atom_site_U_iso_or_equiv
_atom_site_adp_type
_atom_site_occupancy
_atom_site_site_symmetry_order
_atom_site_calc_flag
_atom_site_refinement_flags_posn
_atom_site_refinement_flags_adp
N1 N 0.80187(15) 0.58601(14) 0.26299(9) 0.0419(3) Uani 1 1 d . .
O1 O 0.64191(14) 0.83782(14) 0.18980(10) 0.0657(4) Uani 1 1 d . .
H1 H 0.6701 0.9066 0.2353 0.099 Uiso 1 1 calc R U
C1 C 1.11161(18) 0.78219(18) 0.20004(10) 0.0440(4) Uani 1 1 d . .
C2 C 1.2606(2) 0.7534(2) 0.19406(13) 0.0585(5) Uani 1 1 d . .
H2 H 1.3093 0.8166 0.1663 0.070 Uiso 1 1 calc R U
C3 C 1.3369(2) 0.6334(2) 0.22833(14) 0.0682(5) Uani 1 1 d . .
H3 H 1.4363 0.6156 0.2234 0.082 Uiso 1 1 calc R U
C4 C 1.2669(2) 0.5393(2) 0.26998(14) 0.0685(6) Uani 1 1 d . .
H4 H 1.3193 0.4584 0.2937 0.082 Uiso 1 1 calc R U
C5 C 1.1185(2) 0.5650(2) 0.27652(12) 0.0549(4) Uani 1 1 d . .
H5 H 1.0715 0.5012 0.3049 0.066 Uiso 1 1 calc R U
C6 C 1.03941(17) 0.68515(17) 0.24110(10) 0.0420(4) Uani 1 1 d . .
C7 C 0.87934(17) 0.71864(16) 0.24938(10) 0.0395(4) Uani 1 1 d . .
H7 H 0.8919 0.7953 0.3061 0.047 Uiso 1 1 calc R U
C8 C 0.77539(18) 0.78182(17) 0.16288(11) 0.0437(4) Uani 1 1 d . .
C9 C 0.86526(19) 0.91142(17) 0.14523(11) 0.0445(4) Uani 1 1 d . .
C10 C 1.02681(19) 0.91062(17) 0.16382(11) 0.0448(4) Uani 1 1 d . .
C11 C 1.1037(2) 1.0354(2) 0.14992(13) 0.0639(5) Uani 1 1 d . .
H11 H 1.2114 1.0371 0.1627 0.077 Uiso 1 1 calc R U
C12 C 1.0249(3) 1.1564(2) 0.11784(16) 0.0777(6) Uani 1 1 d . .
H12 H 1.0790 1.2392 0.1101 0.093 Uiso 1 1 calc R U
C13 C 0.8662(3) 1.1541(2) 0.09746(16) 0.0793(6) Uani 1 1 d . .
H13 H 0.8118 1.2341 0.0739 0.095 Uiso 1 1 calc R U
C14 C 0.7880(2) 1.03430(19) 0.11173(14) 0.0644(5) Uani 1 1 d . .
H14 H 0.6804 1.0348 0.0987 0.077 Uiso 1 1 calc R U
C15 C 0.7066(2) 0.6615(2) 0.07413(12) 0.0581(5) Uani 1 1 d . .
H15 H 0.6446 0.5891 0.0929 0.070 Uiso 1 1 calc R U
C16 C 0.8263(3) 0.5731(2) 0.03824(13) 0.0716(6) Uani 1 1 d . .
H16A H 0.8962 0.6410 0.0245 0.107 Uiso 1 1 calc R U
H16B H 0.7748 0.5041 -0.0187 0.107 Uiso 1 1 calc R U
H16C H 0.8840 0.5180 0.0861 0.107 Uiso 1 1 calc R U
C17 C 0.5950(3) 0.7268(3) -0.00696(16) 0.0995(8) Uani 1 1 d . .
H17A H 0.5159 0.7781 0.0156 0.149 Uiso 1 1 calc R U
H17B H 0.5472 0.6469 -0.0585 0.149 Uiso 1 1 calc R U
H17C H 0.6516 0.7966 -0.0290 0.149 Uiso 1 1 calc R U
C18 C 0.76908(16) 0.58311(16) 0.34028(10) 0.0364(3) Uani 1 1 d . .
C19 C 0.80769(18) 0.70730(16) 0.42414(10) 0.0395(4) Uani 1 1 d . .
C20 C 0.9469(2) 0.7136(2) 0.49485(13) 0.0666(5) Uani 1 1 d . .
H20 H 1.0192 0.6416 0.4895 0.080 Uiso 1 1 calc R U
C21 C 0.9801(3) 0.8257(3) 0.57350(15) 0.0872(7) Uani 1 1 d . .
H21 H 1.0741 0.8284 0.6213 0.105 Uiso 1 1 calc R U
C22 C 0.8759(3) 0.9325(3) 0.58164(14) 0.0786(6) Uani 1 1 d . .
H22 H 0.8983 1.0073 0.6352 0.094 Uiso 1 1 calc R U
C23 C 0.7389(3) 0.9300(2) 0.51127(14) 0.0660(5) Uani 1 1 d . .
H23 H 0.6689 1.0045 0.5160 0.079 Uiso 1 1 calc R U
C24 C 0.7040(2) 0.81671(19) 0.43293(12) 0.0526(4) Uani 1 1 d . .
H24 H 0.6095 0.8143 0.3856 0.063 Uiso 1 1 calc R U
C25 C 0.68433(16) 0.44487(16) 0.34768(10) 0.0382(4) Uani 1 1 d . .
C26 C 0.6502(2) 0.42800(18) 0.43039(12) 0.0487(4) Uani 1 1 d . .
H26 H 0.6831 0.5028 0.4838 0.058 Uiso 1 1 calc R U
C27 C 0.5675(2) 0.3008(2) 0.43458(14) 0.0621(5) Uani 1 1 d . .
H27 H 0.5460 0.2904 0.4909 0.074 Uiso 1 1 calc R U
C28 C 0.5170(2) 0.1902(2) 0.35617(14) 0.0631(5) Uani 1 1 d . .
H28 H 0.4603 0.1054 0.3589 0.076 Uiso 1 1 calc R U
C29 C 0.5508(2) 0.20536(19) 0.27361(14) 0.0591(5) Uani 1 1 d . .
H29 H 0.5171 0.1304 0.2203 0.071 Uiso 1 1 calc R U
C30 C 0.63428(19) 0.33097(17) 0.26943(12) 0.0480(4) Uani 1 1 d . .
H30 H 0.6575 0.3396 0.2134 0.058 Uiso 1 1 calc R U

loop_
_atom_site_aniso_label
_atom_site_aniso_U_11
_atom_site_aniso_U_22
_atom_site_aniso_U_33
_atom_site_aniso_U_23
_atom_site_aniso_U_13
_atom_site_aniso_U_12
N1 0.0456(8) 0.0390(7) 0.0440(7) 0.0082(6) 0.0168(6) -0.0021(6)
O1 0.0513(7) 0.0658(9) 0.0971(11) 0.0301(7) 0.0395(7) 0.0147(6)
C1 0.0408(9) 0.0503(9) 0.0379(8) -0.0011(7) 0.0113(7) -0.0094(7)
C2 0.0419(10) 0.0756(13) 0.0567(10) 0.0041(9) 0.0163(8) -0.0087(9)
C3 0.0404(10) 0.0916(15) 0.0699(12) 0.0107(11) 0.0135(9) 0.0053(10)
C4 0.0514(12) 0.0799(14) 0.0692(12) 0.0170(11) 0.0076(10) 0.0175(10)
C5 0.0504(10) 0.0607(11) 0.0530(10) 0.0152(8) 0.0114(8) 0.0036(9)
C6 0.0407(9) 0.0452(9) 0.0362(8) 0.0005(7) 0.0086(7) -0.0037(7)
C7 0.0452(9) 0.0359(8) 0.0400(8) 0.0033(6) 0.0184(7) -0.0063(7)
C8 0.0380(9) 0.0430(9) 0.0552(10) 0.0130(7) 0.0190(7) 0.0013(7)
C9 0.0540(10) 0.0390(9) 0.0461(9) 0.0073(7) 0.0232(7) -0.0009(7)
C10 0.0526(10) 0.0443(9) 0.0390(8) 0.0015(7) 0.0191(7) -0.0093(7)
C11 0.0672(12) 0.0625(12) 0.0666(12) 0.0099(10) 0.0275(10) -0.0184(10)
C12 0.1067(19) 0.0514(12) 0.0880(15) 0.0177(11) 0.0459(13) -0.0178(12)
C13 0.1080(19) 0.0504(12) 0.0998(17) 0.0314(11) 0.0518(15) 0.0125(12)
C14 0.0734(13) 0.0508(11) 0.0839(13) 0.0259(10) 0.0384(11) 0.0116(9)
C15 0.0548(11) 0.0579(11) 0.0537(10) 0.0180(9) -0.0006(8) -0.0142(8)
C16 0.0949(16) 0.0591(12) 0.0477(11) -0.0038(9) 0.0072(10) -0.0059(11)
C17 0.0828(17) 0.1090(19) 0.0831(16) 0.0348(14) -0.0221(13) -0.0080(14)
C18 0.0323(8) 0.0387(8) 0.0387(8) 0.0094(6) 0.0098(6) 0.0038(6)
C19 0.0426(9) 0.0406(8) 0.0372(8) 0.0096(7) 0.0131(7) -0.0051(7)
C20 0.0567(12) 0.0725(13) 0.0582(11) 0.0056(10) 0.0002(9) -0.0001(10)
C21 0.0795(16) 0.1035(18) 0.0539(12) -0.0027(12) -0.0105(11) -0.0188(14)
C22 0.1028(18) 0.0741(15) 0.0516(12) -0.0163(10) 0.0259(12) -0.0297(13)
C23 0.0860(15) 0.0554(11) 0.0622(12) -0.0023(9) 0.0367(11) -0.0006(10)
C24 0.0570(11) 0.0532(10) 0.0462(9) 0.0026(8) 0.0162(8) 0.0025(8)
C25 0.0350(8) 0.0383(8) 0.0442(8) 0.0125(7) 0.0129(7) 0.0045(6)
C26 0.0566(10) 0.0464(9) 0.0479(9) 0.0122(7) 0.0203(8) 0.0018(8)
C27 0.0768(13) 0.0579(11) 0.0670(12) 0.0255(10) 0.0373(10) 0.0001(10)
C28 0.0681(13) 0.0463(10) 0.0839(14) 0.0191(10) 0.0321(11) -0.0086(9)
C29 0.0632(12) 0.0459(10) 0.0673(12) 0.0045(9) 0.0207(9) -0.0096(8)
C30 0.0518(10) 0.0449(9) 0.0490(9) 0.0076(7) 0.0179(8) -0.0032(7)

loop_
_atom_type_symbol
_atom_type_description
_atom_type_scat_dispersion_real
_atom_type_scat_dispersion_imag
_atom_type_scat_source
C C 0.0033 0.0016 'International Tables Vol C Tables 4.2.6.8 and 6.1.1.4'
H H 0.0000 0.0000 'International Tables Vol C Tables 4.2.6.8 and 6.1.1.4'
N N 0.0061 0.0033 'International Tables Vol C Tables 4.2.6.8 and 6.1.1.4'
O O 0.0106 0.0060 'International Tables Vol C Tables 4.2.6.8 and 6.1.1.4'

loop_
_geom_angle_atom_site_label_1
_geom_angle_atom_site_label_2
_geom_angle_atom_site_label_3
_geom_angle
C18 N1 C7 120.50(13)
C8 O1 H1 109.5
C2 C1 C6 118.73(15)
C2 C1 C10 122.27(16)
C6 C1 C10 119.00(14)
C3 C2 C1 121.10(18)
C3 C2 H2 119.4
C1 C2 H2 119.4
C2 C3 C4 120.21(17)
C2 C3 H3 119.9
C4 C3 H3 119.9
C3 C4 C5 119.90(17)
C3 C4 H4 120.1
C5 C4 H4 120.1
C4 C5 C6 120.43(18)
C4 C5 H5 119.8
C6 C5 H5 119.8
C5 C6 C1 119.62(15)
C5 C6 C7 121.75(15)
C1 C6 C7 118.58(13)
N1 C7 C6 111.02(12)
N1 C7 C8 109.78(12)
C6 C7 C8 112.95(12)
N1 C7 H7 107.6
C6 C7 H7 107.6
C8 C7 H7 107.6
O1 C8 C9 109.25(12)
O1 C8 C15 104.37(13)
C9 C8 C15 114.12(13)
O1 C8 C7 106.31(12)
C9 C8 C7 108.45(12)
C15 C8 C7 113.91(12)
C14 C9 C10 118.97(16)
C14 C9 C8 120.34(15)
C10 C9 C8 120.68(13)
C11 C10 C9 118.08(15)
C11 C10 C1 121.84(15)
C9 C10 C1 120.05(14)
C12 C11 C10 121.83(19)
C12 C11 H11 119.1
C10 C11 H11 119.1
C13 C12 C11 119.53(19)
C13 C12 H12 120.2
C11 C12 H12 120.2
C14 C13 C12 119.91(19)
C14 C13 H13 120.0
C12 C13 H13 120.0
C13 C14 C9 121.65(19)
C13 C14 H14 119.2
C9 C14 H14 119.2
C16 C15 C17 110.06(18)
C16 C15 C8 114.48(15)
C17 C15 C8 112.11(16)
C16 C15 H15 106.6
C17 C15 H15 106.6
C8 C15 H15 106.6
C15 C16 H16A 109.5
C15 C16 H16B 109.5
H16A C16 H16B 109.5
C15 C16 H16C 109.5
H16A C16 H16C 109.5
H16B C16 H16C 109.5
C15 C17 H17A 109.5
C15 C17 H17B 109.5
H17A C17 H17B 109.5
C15 C17 H17C 109.5
H17A C17 H17C 109.5
H17B C17 H17C 109.5
N1 C18 C19 125.20(14)
N1 C18 C25 117.41(13)
C19 C18 C25 117.39(12)
C20 C19 C24 118.59(16)
C20 C19 C18 120.66(14)
C24 C19 C18 120.75(14)
C19 C20 C21 120.47(19)
C19 C20 H20 119.8
C21 C20 H20 119.8
C22 C21 C20 120.3(2)
C22 C21 H21 119.8
C20 C21 H21 119.8
C21 C22 C23 120.00(19)
C21 C22 H22 120.0
C23 C22 H22 120.0
C22 C23 C24 119.97(18)
C22 C23 H23 120.0
C24 C23 H23 120.0
C19 C24 C23 120.63(17)
C19 C24 H24 119.7
C23 C24 H24 119.7
C26 C25 C30 118.30(15)
C26 C25 C18 121.71(14)
C30 C25 C18 119.97(13)
C25 C26 C27 120.63(16)
C25 C26 H26 119.7
C27 C26 H26 119.7
C28 C27 C26 120.34(16)
C28 C27 H27 119.8
C26 C27 H27 119.8
C27 C28 C29 119.57(17)
C27 C28 H28 120.2
C29 C28 H28 120.2
C28 C29 C30 120.26(18)
C28 C29 H29 119.9
C30 C29 H29 119.9
C29 C30 C25 120.89(15)
C29 C30 H30 119.6
C25 C30 H30 119.6

loop_
_geom_bond_atom_site_label_1
_geom_bond_atom_site_label_2
_geom_bond_distance
N1 C18 1.2701(18)
N1 C7 1.4520(19)
O1 C8 1.4392(18)
O1 H1 0.8200
C1 C2 1.390(2)
C1 C6 1.398(2)
C1 C10 1.475(2)
C2 C3 1.369(3)
C2 H2 0.9300
C3 C4 1.374(3)
C3 H3 0.9300
C4 C5 1.382(2)
C4 H4 0.9300
C5 C6 1.387(2)
C5 H5 0.9300
C6 C7 1.506(2)
C7 C8 1.545(2)
C7 H7 0.9800
C8 C9 1.517(2)
C8 C15 1.539(2)
C9 C14 1.391(2)
C9 C10 1.397(2)
C10 C11 1.392(2)
C11 C12 1.375(3)
C11 H11 0.9300
C12 C13 1.369(3)
C12 H12 0.9300
C13 C14 1.363(3)
C13 H13 0.9300
C14 H14 0.9300
C15 C16 1.509(3)
C15 C17 1.528(3)
C15 H15 0.9800
C16 H16A 0.9600
C16 H16B 0.9600
C16 H16C 0.9600
C17 H17A 0.9600
C17 H17B 0.9600
C17 H17C 0.9600
C18 C19 1.494(2)
C18 C25 1.494(2)
C19 C20 1.375(2)
C19 C24 1.376(2)
C20 C21 1.378(3)
C20 H20 0.9300
C21 C22 1.360(3)
C21 H21 0.9300
C22 C23 1.362(3)
C22 H22 0.9300
C23 C24 1.380(2)
C23 H23 0.9300
C24 H24 0.9300
C25 C26 1.381(2)
C25 C30 1.387(2)
C26 C27 1.384(2)
C26 H26 0.9300
C27 C28 1.371(3)
C27 H27 0.9300
C28 C29 1.373(3)
C28 H28 0.9300
C29 C30 1.376(2)
C29 H29 0.9300
C30 H30 0.9300

loop_
_geom_torsion_atom_site_label_1
_geom_torsion_atom_site_label_2
_geom_torsion_atom_site_label_3
_geom_torsion_atom_site_label_4
_geom_torsion
C6 C1 C2 C3 -0.6(2)
C10 C1 C2 C3 179.94(16)
C1 C2 C3 C4 -0.3(3)
C2 C3 C4 C5 0.6(3)
C3 C4 C5 C6 0.1(3)
C4 C5 C6 C1 -1.1(2)
C4 C5 C6 C7 -178.39(15)
C2 C1 C6 C5 1.3(2)
C10 C1 C6 C5 -179.21(14)
C2 C1 C6 C7 178.70(13)
C10 C1 C6 C7 -1.8(2)
C18 N1 C7 C6 114.76(14)
C18 N1 C7 C8 -119.63(14)
C5 C6 C7 N1 -21.6(2)
C1 C6 C7 N1 161.04(13)
C5 C6 C7 C8 -145.46(15)
C1 C6 C7 C8 37.23(19)
N1 C7 C8 O1 67.59(15)
C6 C7 C8 O1 -167.92(12)
N1 C7 C8 C9 -175.03(11)
C6 C7 C8 C9 -50.54(16)
N1 C7 C8 C15 -46.77(16)
C6 C7 C8 C15 77.72(16)
O1 C8 C9 C14 -30.4(2)
C15 C8 C9 C14 86.00(18)
C7 C8 C9 C14 -145.86(15)
O1 C8 C9 C10 148.52(14)
C15 C8 C9 C10 -95.10(17)
C7 C8 C9 C10 33.05(18)
C14 C9 C10 C11 1.5(2)
C8 C9 C10 C11 -177.43(15)
C14 C9 C10 C1 179.56(14)
C8 C9 C10 C1 0.6(2)
C2 C1 C10 C11 -20.9(2)
C6 C1 C10 C11 159.64(15)
C2 C1 C10 C9 161.08(14)
C6 C1 C10 C9 -18.4(2)
C9 C10 C11 C12 -0.7(3)
C1 C10 C11 C12 -178.76(16)
C10 C11 C12 C13 -1.0(3)
C11 C12 C13 C14 1.9(3)
C12 C13 C14 C9 -1.2(3)
C10 C9 C14 C13 -0.6(3)
C8 C9 C14 C13 178.34(17)
O1 C8 C15 C16 -173.62(14)
C9 C8 C15 C16 67.19(18)
C7 C8 C15 C16 -58.11(19)
O1 C8 C15 C17 60.10(19)
C9 C8 C15 C17 -59.1(2)
C7 C8 C15 C17 175.61(16)
C7 N1 C18 C19 -1.7(2)
C7 N1 C18 C25 177.87(11)
N1 C18 C19 C20 -89.6(2)
C25 C18 C19 C20 90.81(18)
N1 C18 C19 C24 91.27(19)
C25 C18 C19 C24 -88.34(17)
C24 C19 C20 C21 1.2(3)
C18 C19 C20 C21 -178.01(18)
C19 C20 C21 C22 -0.7(3)
C20 C21 C22 C23 -0.8(4)
C21 C22 C23 C24 1.7(3)
C20 C19 C24 C23 -0.2(3)
C18 C19 C24 C23 178.93(15)
C22 C23 C24 C19 -1.2(3)
N1 C18 C25 C26 176.81(14)
C19 C18 C25 C26 -3.55(19)
N1 C18 C25 C30 -4.85(19)
C19 C18 C25 C30 174.79(13)
C30 C25 C26 C27 -0.3(2)
C18 C25 C26 C27 178.05(14)
C25 C26 C27 C28 -0.6(3)
C26 C27 C28 C29 0.8(3)
C27 C28 C29 C30 -0.2(3)
C28 C29 C30 C25 -0.7(3)
C26 C25 C30 C29 0.9(2)
C18 C25 C30 C29 -177.46(13)
